data_4101694
loop_
_publ_author_name
'Bera, Tarun K.'
'Jang, Joon I.'
'Ketterson, John B.'
'Kanatzidis, Mercouri G.'

_publ_section_title
;
 Strong second harmonic generation from the tantalum thioarsenates
 A3Ta2AsS11 (A = K and Rb).
;
_journal_issue 1
_journal_name_full 'Journal of the American Chemical Society'
_journal_page_first 75
_journal_page_last 77
_journal_paper_doi 10.1021/ja807928d
_journal_volume 131
_journal_year 2009
_chemical_formula_sum 'As Rb3 S11 Ta2'
_chemical_formula_weight 1045.89
_chemical_name_systematic
; 
 ? 
;
_space_group_IT_number 9
_symmetry_cell_setting monoclinic
_symmetry_space_group_name_Hall 'C -2yc'
_symmetry_space_group_name_H-M 'C 1 c 1'
_atom_sites_solution_primary direct
_atom_sites_solution_secondary difmap
_audit_creation_method SHELXL-97
_cell_angle_alpha 90.00
_cell_angle_beta 99.289(4)
_cell_angle_gamma 90.00
_cell_formula_units_Z 4
_cell_length_a 14.4397(8)
_cell_length_b 12.8013(9)
_cell_length_c 9.5687(5)
_cell_measurement_reflns_used 8079
_cell_measurement_temperature 100
_cell_measurement_theta_max 29.22
_cell_measurement_theta_min 2.14
_cell_volume 1745.55(18)
_computing_cell_refinement X-area
_computing_data_collection X-area
_computing_data_reduction X-area
_computing_molecular_graphics Diamond
_computing_structure_refinement 'SHELXL-97 (Sheldrick, 1997)'
_computing_structure_solution 'SHELXS-97 (Sheldrick, 1990)'
_diffrn_ambient_temperature 100
_diffrn_measured_fraction_theta_full 0.994
_diffrn_measured_fraction_theta_max 0.994
_diffrn_measurement_device_type IPDS2
_diffrn_measurement_method 'profile data from \w scan'
_diffrn_radiation_monochromator graphite
_diffrn_radiation_source 'fine-focus sealed tube'
_diffrn_radiation_type MoK\a
_diffrn_radiation_wavelength 0.71073
_diffrn_reflns_av_R_equivalents 0.0480
_diffrn_reflns_av_sigmaI/netI 0.0504
_diffrn_reflns_limit_h_max 19
_diffrn_reflns_limit_h_min -19
_diffrn_reflns_limit_k_max 17
_diffrn_reflns_limit_k_min -15
_diffrn_reflns_limit_l_max 12
_diffrn_reflns_limit_l_min -13
_diffrn_reflns_number 8079
_diffrn_reflns_theta_full 29.22
_diffrn_reflns_theta_max 29.22
_diffrn_reflns_theta_min 2.14
_exptl_absorpt_coefficient_mu 24.009
_exptl_absorpt_correction_T_max 0.4568
_exptl_absorpt_correction_T_min 0.1938
_exptl_absorpt_correction_type numerical
_exptl_absorpt_process_details XRED32
_exptl_crystal_colour orange
_exptl_crystal_density_diffrn 3.980
_exptl_crystal_density_meas 3.980
_exptl_crystal_density_method 'not measured'
_exptl_crystal_description needle
_exptl_crystal_F_000 1864
_exptl_crystal_size_max 0.20
_exptl_crystal_size_mid 0.13
_exptl_crystal_size_min 0.05
_refine_diff_density_max 2.178
_refine_diff_density_min -1.144
_refine_diff_density_rms 0.287
_refine_ls_abs_structure_details 'Flack H D (1983), Acta Cryst. A39, 876-881'
_refine_ls_abs_structure_Flack -0.004(9)
_refine_ls_extinction_coef 0.00065(5)
_refine_ls_extinction_expression Fc^*^=kFc[1+0.001xFc^2^\l^3^/sin(2\q)]^-1/4^
_refine_ls_extinction_method SHELXL
_refine_ls_goodness_of_fit_ref 1.047
_refine_ls_matrix_type full
_refine_ls_number_parameters 155
_refine_ls_number_reflns 4136
_refine_ls_number_restraints 2
_refine_ls_restrained_S_all 1.046
_refine_ls_R_factor_all 0.0331
_refine_ls_R_factor_gt 0.0310
_refine_ls_shift/su_max 0.001
_refine_ls_shift/su_mean 0.000
_refine_ls_structure_factor_coef Fsqd
_refine_ls_weighting_details 'calc w=1/[\s^2^(Fo^2^)+(0.0355P)^2^+0.0000P] where P=(Fo^2^+2Fc^2^)/3'
_refine_ls_weighting_scheme calc
_refine_ls_wR_factor_gt 0.0658
_refine_ls_wR_factor_ref 0.0663
_reflns_number_gt 3984
_reflns_number_total 4136
_reflns_threshold_expression >2sigma(I)
_cod_data_source_file ja807928d_si_001.cif
_cod_data_source_block Rb3Ta2AsS11
_cod_original_sg_symbol_H-M Cc
_cod_database_code 4101694

loop_
_symmetry_equiv_pos_as_xyz
'x, y, z'
'x, -y, z+1/2'
'x+1/2, y+1/2, z'
'x+1/2, -y+1/2, z+1/2'

loop_
_atom_site_label
_atom_site_type_symbol
_atom_site_fract_x
_atom_site_fract_y
_atom_site_fract_z
_atom_site_U_iso_or_equiv
_atom_site_adp_type
_atom_site_occupancy
_atom_site_symmetry_multiplicity
_atom_site_calc_flag
_atom_site_refinement_flags
_atom_site_disorder_assembly
_atom_site_disorder_group
Rb1 Rb 0.62168(7) 0.42274(8) 0.28639(11) 0.01210(19) Uani 1 1 d . . .
Rb2 Rb 0.87096(6) 0.06631(7) 0.11612(10) 0.00757(17) Uani 1 1 d . . .
Rb3 Rb 0.99026(7) 0.41938(7) 0.87304(10) 0.01220(19) Uani 1 1 d . . .
Ta1 Ta 0.07232(2) 0.22953(3) 0.39309(4) 0.00425(9) Uani 1 1 d . . .
Ta2 Ta 0.75816(2) 0.20847(3) 0.70775(3) 0.00414(9) Uani 1 1 d . . .
As As 0.83929(7) 0.34387(8) 0.44596(11) 0.00840(19) Uani 1 1 d . . .
S1 S 0.99069(16) 0.34252(18) 0.5457(3) 0.0087(4) Uani 1 1 d . . .
S2 S 0.00445(16) 0.08307(17) 0.4461(3) 0.0081(4) Uani 1 1 d . . .
S3 S 0.20439(16) 0.25009(18) 0.5902(3) 0.0074(4) Uani 1 1 d . . .
S4 S 0.73845(16) 0.33328(18) 0.9191(3) 0.0059(4) Uani 1 1 d . . .
S5 S 0.96880(16) 0.30367(18) 0.1891(3) 0.0077(4) Uani 1 1 d . . .
S6 S 0.57549(16) 0.29226(18) 0.6374(3) 0.0071(4) Uani 1 1 d . . .
S7 S 0.67696(16) 0.09581(17) 0.8571(3) 0.0063(4) Uani 1 1 d . . .
S8 S 0.67093(15) 0.04571(17) 0.6510(3) 0.0068(4) Uani 1 1 d . . .
S9 S 0.77557(16) 0.39736(18) 0.6367(3) 0.0092(4) Uani 1 1 d . . .
S10 S 0.90413(15) 0.16686(18) 0.7962(3) 0.0076(4) Uani 1 1 d . . .
S11 S 0.77287(16) 0.18659(19) 0.4541(3) 0.0081(4) Uani 1 1 d . . .

loop_
_atom_site_aniso_label
_atom_site_aniso_U_11
_atom_site_aniso_U_22
_atom_site_aniso_U_33
_atom_site_aniso_U_23
_atom_site_aniso_U_13
_atom_site_aniso_U_12
Rb1 0.0086(4) 0.0145(4) 0.0131(5) -0.0059(4) 0.0014(4) 0.0022(3)
Rb2 0.0052(4) 0.0070(4) 0.0102(4) 0.0010(3) 0.0006(3) -0.0005(3)
Rb3 0.0159(4) 0.0120(4) 0.0085(4) -0.0020(3) 0.0015(4) -0.0035(3)
Ta1 0.00395(16) 0.00415(14) 0.00491(17) 0.00008(14) 0.00150(12) -0.00071(13)
Ta2 0.00340(16) 0.00434(14) 0.00498(18) 0.00007(13) 0.00158(13) 0.00069(12)
As 0.0078(4) 0.0101(4) 0.0077(4) 0.0028(4) 0.0024(3) -0.0001(3)
S1 0.0071(10) 0.0087(10) 0.0106(11) -0.0032(8) 0.0022(8) 0.0000(8)
S2 0.0087(10) 0.0076(9) 0.0082(10) -0.0008(9) 0.0024(9) -0.0023(8)
S3 0.0074(9) 0.0082(9) 0.0068(10) -0.0002(8) 0.0014(8) -0.0008(8)
S4 0.0044(9) 0.0057(9) 0.0076(10) -0.0013(8) 0.0010(8) 0.0005(7)
S5 0.0050(9) 0.0114(10) 0.0062(10) 0.0011(8) -0.0005(8) -0.0004(8)
S6 0.0070(9) 0.0085(9) 0.0061(10) 0.0016(8) 0.0017(8) 0.0024(8)
S7 0.0065(9) 0.0062(9) 0.0067(10) 0.0005(8) 0.0029(8) 0.0005(7)
S8 0.0046(9) 0.0076(9) 0.0081(10) -0.0020(8) 0.0004(8) 0.0015(7)
S9 0.0077(10) 0.0082(10) 0.0129(11) 0.0013(9) 0.0049(9) 0.0013(8)
S10 0.0054(9) 0.0081(10) 0.0093(11) 0.0006(8) 0.0015(8) -0.0001(7)
S11 0.0078(10) 0.0111(10) 0.0059(10) -0.0017(9) 0.0024(8) -0.0030(8)

loop_
_atom_type_symbol
_atom_type_description
_atom_type_scat_dispersion_real
_atom_type_scat_dispersion_imag
_atom_type_scat_source
S S 0.1246 0.1234 'International Tables Vol C Tables 4.2.6.8 and 6.1.1.4'
As As 0.0499 2.0058 'International Tables Vol C Tables 4.2.6.8 and 6.1.1.4'
Rb Rb -0.9393 2.9676 'International Tables Vol C Tables 4.2.6.8 and 6.1.1.4'
Ta Ta -0.7052 6.5227 'International Tables Vol C Tables 4.2.6.8 and 6.1.1.4'

loop_
_geom_angle_atom_site_label_1
_geom_angle_atom_site_label_2
_geom_angle_atom_site_label_3
_geom_angle
_geom_angle_site_symmetry_1
_geom_angle_site_symmetry_3
_geom_angle_publ_flag
S2 Rb1 S3 169.67(7) 3 4_554 ?
S2 Rb1 S10 68.69(6) 3 4_454 ?
S3 Rb1 S10 102.48(6) 4_554 4_454 ?
S2 Rb1 As 119.68(5) 3 . ?
S3 Rb1 As 70.11(5) 4_554 . ?
S10 Rb1 As 133.09(5) 4_454 . ?
S2 Rb1 S2 104.47(6) 3 4_554 ?
S3 Rb1 S2 66.85(6) 4_554 4_554 ?
S10 Rb1 S2 72.42(6) 4_454 4_554 ?
As Rb1 S2 134.20(5) . 4_554 ?
S2 Rb1 S9 100.67(6) 3 2_564 ?
S3 Rb1 S9 84.21(6) 4_554 2_564 ?
S10 Rb1 S9 149.05(6) 4_454 2_564 ?
As Rb1 S9 77.74(5) . 2_564 ?
S2 Rb1 S9 83.06(6) 4_554 2_564 ?
S2 Rb1 S4 62.54(6) 3 2_564 ?
S3 Rb1 S4 125.93(6) 4_554 2_564 ?
S10 Rb1 S4 131.23(6) 4_454 2_564 ?
As Rb1 S4 76.07(4) . 2_564 ?
S2 Rb1 S4 118.44(6) 4_554 2_564 ?
S9 Rb1 S4 47.56(6) 2_564 2_564 ?
S2 Rb1 S9 84.90(6) 3 . ?
S3 Rb1 S9 103.81(6) 4_554 . ?
S10 Rb1 S9 111.70(6) 4_454 . ?
As Rb1 S9 36.88(4) . . ?
S2 Rb1 S9 170.63(6) 4_554 . ?
S9 Rb1 S9 95.49(6) 2_564 . ?
S4 Rb1 S9 65.77(5) 2_564 . ?
S2 Rb1 S6 71.74(6) 3 . ?
S3 Rb1 S6 109.59(6) 4_554 . ?
S10 Rb1 S6 62.58(6) 4_454 . ?
As Rb1 S6 76.21(4) . . ?
S2 Rb1 S6 133.07(6) 4_554 . ?
S9 Rb1 S6 143.81(6) 2_564 . ?
S4 Rb1 S6 101.47(6) 2_564 . ?
S9 Rb1 S6 49.34(5) . . ?
S2 Rb1 S11 127.01(6) 3 . ?
S3 Rb1 S11 58.60(6) 4_554 . ?
S10 Rb1 S11 100.77(6) 4_454 . ?
As Rb1 S11 34.67(4) . . ?
S2 Rb1 S11 122.05(6) 4_554 . ?
S9 Rb1 S11 108.26(6) 2_564 . ?
S4 Rb1 S11 108.66(6) 2_564 . ?
S9 Rb1 S11 49.61(5) . . ?
S6 Rb1 S11 58.59(5) . . ?
S2 Rb1 S6 60.44(6) 3 2_564 ?
S3 Rb1 S6 118.59(6) 4_554 2_564 ?
S10 Rb1 S6 102.83(6) 4_454 2_564 ?
As Rb1 S6 121.72(5) . 2_564 ?
S2 Rb1 S6 69.29(5) 4_554 2_564 ?
S9 Rb1 S6 49.54(5) 2_564 2_564 ?
S4 Rb1 S6 51.60(5) 2_564 2_564 ?
S9 Rb1 S6 116.65(5) . 2_564 ?
S6 Rb1 S6 131.75(6) . 2_564 ?
S11 Rb1 S6 156.14(5) . 2_564 ?
S2 Rb1 Ta1 31.84(4) 3 3 ?
S3 Rb1 Ta1 151.66(5) 4_554 3 ?
S10 Rb1 Ta1 96.76(4) 4_454 3 ?
As Rb1 Ta1 110.60(3) . 3 ?
S2 Rb1 Ta1 100.17(4) 4_554 3 ?
S9 Rb1 Ta1 68.84(4) 2_564 3 ?
S4 Rb1 Ta1 36.70(4) 2_564 3 ?
S9 Rb1 Ta1 87.84(4) . 3 ?
S6 Rb1 Ta1 97.66(4) . 3 ?
S11 Rb1 Ta1 137.41(4) . 3 ?
S6 Rb1 Ta1 35.46(4) 2_564 3 ?
S8 Rb2 S2 112.78(6) 2_554 2_654 ?
S8 Rb2 S3 71.40(6) 2_554 4_554 ?
S2 Rb2 S3 146.71(7) 2_654 4_554 ?
S8 Rb2 S5 135.75(6) 2_554 . ?
S2 Rb2 S5 111.28(6) 2_654 . ?
S3 Rb2 S5 69.80(6) 4_554 . ?
S8 Rb2 S10 120.41(6) 2_554 1_554 ?
S2 Rb2 S10 66.59(6) 2_654 1_554 ?
S3 Rb2 S10 82.66(6) 4_554 1_554 ?
S5 Rb2 S10 74.48(6) . 1_554 ?
S8 Rb2 S2 107.83(6) 2_554 1_655 ?
S2 Rb2 S2 101.69(6) 2_654 1_655 ?
S3 Rb2 S2 108.35(6) 4_554 1_655 ?
S5 Rb2 S2 66.36(6) . 1_655 ?
S10 Rb2 S2 131.32(6) 1_554 1_655 ?
S8 Rb2 S10 67.95(6) 2_554 2_554 ?
S2 Rb2 S10 72.61(6) 2_654 2_554 ?
S3 Rb2 S10 133.41(6) 4_554 2_554 ?
S5 Rb2 S10 131.09(6) . 2_554 ?
S10 Rb2 S10 138.19(7) 1_554 2_554 ?
S2 Rb2 S10 65.24(6) 1_655 2_554 ?
S8 Rb2 S6 169.21(7) 2_554 4_554 ?
S2 Rb2 S6 76.80(6) 2_654 4_554 ?
S3 Rb2 S6 103.58(6) 4_554 4_554 ?
S5 Rb2 S6 35.70(6) . 4_554 ?
S10 Rb2 S6 67.22(6) 1_554 4_554 ?
S2 Rb2 S6 64.10(6) 1_655 4_554 ?
S10 Rb2 S6 112.20(6) 2_554 4_554 ?
S8 Rb2 S7 59.72(6) 2_554 1_554 ?
S2 Rb2 S7 100.33(6) 2_654 1_554 ?
S3 Rb2 S7 51.57(6) 4_554 1_554 ?
S5 Rb2 S7 108.33(6) . 1_554 ?
S10 Rb2 S7 62.04(6) 1_554 1_554 ?
S2 Rb2 S7 157.72(6) 1_655 1_554 ?
S10 Rb2 S7 119.09(6) 2_554 1_554 ?
S6 Rb2 S7 125.08(6) 4_554 1_554 ?
S8 Rb2 S11 52.34(6) 2_554 2_554 ?
S2 Rb2 S11 60.84(6) 2_654 2_554 ?
S3 Rb2 S11 110.83(6) 4_554 2_554 ?
S5 Rb2 S11 167.39(6) . 2_554 ?
S10 Rb2 S11 93.02(6) 1_554 2_554 ?
S2 Rb2 S11 123.43(6) 1_655 2_554 ?
S10 Rb2 S11 58.22(5) 2_554 2_554 ?
S6 Rb2 S11 137.62(6) 4_554 2_554 ?
S7 Rb2 S11 65.81(5) 1_554 2_554 ?
S8 Rb2 Ta2 37.39(4) 2_554 2_554 ?
S2 Rb2 Ta2 83.74(4) 2_654 2_554 ?
S3 Rb2 Ta2 108.56(5) 4_554 2_554 ?
S5 Rb2 Ta2 155.57(5) . 2_554 ?
S10 Rb2 Ta2 129.94(5) 1_554 2_554 ?
S2 Rb2 Ta2 92.36(4) 1_655 2_554 ?
S10 Rb2 Ta2 33.16(4) 2_554 2_554 ?
S6 Rb2 Ta2 144.97(5) 4_554 2_554 ?
S7 Rb2 Ta2 86.67(4) 1_554 2_554 ?
S11 Rb2 Ta2 36.99(4) 2_554 2_554 ?
S8 Rb2 Rb1 119.44(5) 2_554 3_545 ?
S2 Rb2 Rb1 53.07(5) 2_654 3_545 ?
S3 Rb2 Rb1 155.73(5) 4_554 3_545 ?
S5 Rb2 Rb1 90.46(4) . 3_545 ?
S10 Rb2 Rb1 106.15(5) 1_554 3_545 ?
S2 Rb2 Rb1 48.82(4) 1_655 3_545 ?
S10 Rb2 Rb1 51.49(4) 2_554 3_545 ?
S6 Rb2 Rb1 61.58(4) 4_554 3_545 ?
S7 Rb2 Rb1 152.42(5) 1_554 3_545 ?
S11 Rb2 Rb1 91.56(4) 2_554 3_545 ?
Ta2 Rb2 Rb1 83.44(2) 2_554 3_545 ?
S1 Rb3 S5 136.61(7) . 1_556 ?
S1 Rb3 S8 131.16(7) . 4 ?
S5 Rb3 S8 62.56(6) 1_556 4 ?
S1 Rb3 S1 135.87(6) . 2_565 ?
S5 Rb3 S1 87.30(6) 1_556 2_565 ?
S8 Rb3 S1 64.83(6) 4 2_565 ?
S1 Rb3 S10 65.05(6) . . ?
S5 Rb3 S10 72.92(6) 1_556 . ?
S8 Rb3 S10 118.80(6) 4 . ?
S1 Rb3 S10 152.34(7) 2_565 . ?
S1 Rb3 S7 91.80(6) . 3 ?
S5 Rb3 S7 119.47(6) 1_556 3 ?
S8 Rb3 S7 57.49(6) 4 3 ?
S1 Rb3 S7 61.09(6) 2_565 3 ?
S10 Rb3 S7 145.89(6) . 3 ?
S1 Rb3 S9 60.21(6) . . ?
S5 Rb3 S9 109.56(6) 1_556 . ?
S8 Rb3 S9 168.62(7) 4 . ?
S1 Rb3 S9 107.96(6) 2_565 . ?
S10 Rb3 S9 63.10(5) . . ?
S7 Rb3 S9 128.15(6) 3 . ?
S1 Rb3 S6 111.94(6) . 4 ?
S5 Rb3 S6 33.31(5) 1_556 4 ?
S8 Rb3 S6 56.68(5) 4 4 ?
S1 Rb3 S6 109.66(6) 2_565 4 ?
S10 Rb3 S6 62.87(5) . 4 ?
S7 Rb3 S6 108.58(6) 3 4 ?
S9 Rb3 S6 121.87(6) . 4 ?
S1 Rb3 As 119.70(5) . 2_565 ?
S5 Rb3 As 92.62(5) 1_556 2_565 ?
S8 Rb3 As 97.94(5) 4 2_565 ?
S1 Rb3 As 35.07(4) 2_565 2_565 ?
S10 Rb3 As 124.83(5) . 2_565 ?
S7 Rb3 As 87.89(4) 3 2_565 ?
S9 Rb3 As 73.53(5) . 2_565 ?
S6 Rb3 As 125.07(5) 4 2_565 ?
S1 Rb3 S4 99.71(6) . . ?
S5 Rb3 S4 63.80(5) 1_556 . ?
S8 Rb3 S4 123.71(6) 4 . ?
S1 Rb3 S4 97.18(6) 2_565 . ?
S10 Rb3 S4 56.99(5) . . ?
S7 Rb3 S4 156.60(6) 3 . ?
S9 Rb3 S4 46.55(5) . . ?
S6 Rb3 S4 86.01(5) 4 . ?
As Rb3 S4 68.71(4) 2_565 . ?
S1 Rb3 S5 81.72(6) . 2_565 ?
S5 Rb3 S5 140.35(6) 1_556 2_565 ?
S8 Rb3 S5 102.89(6) 4 2_565 ?
S1 Rb3 S5 54.32(6) 2_565 2_565 ?
S10 Rb3 S5 137.43(6) . 2_565 ?
S7 Rb3 S5 54.07(5) 3 2_565 ?
S9 Rb3 S5 77.83(5) . 2_565 ?
S6 Rb3 S5 159.54(6) 4 2_565 ?
As Rb3 S5 50.94(4) 2_565 2_565 ?
S4 Rb3 S5 107.29(5) . 2_565 ?
S1 Rb3 S8 60.55(6) . 3 ?
S5 Rb3 S8 144.13(6) 1_556 3 ?
S8 Rb3 S8 83.04(5) 4 3 ?
S1 Rb3 S8 86.91(6) 2_565 3 ?
S10 Rb3 S8 120.43(6) . 3 ?
S7 Rb3 S8 31.25(5) 3 3 ?
S9 Rb3 S8 105.90(6) . 3 ?
S6 Rb3 S8 118.70(6) 4 3 ?
As Rb3 S8 102.48(4) 2_565 3 ?
S4 Rb3 S8 152.08(6) . 3 ?
S5 Rb3 S8 53.56(5) 2_565 3 ?
S2 Ta1 S5 105.97(8) . 1_455 ?
S2 Ta1 S6 102.18(8) . 4_454 ?
S5 Ta1 S6 50.30(8) 1_455 4_454 ?
S2 Ta1 S3 103.37(8) . . ?
S5 Ta1 S3 149.71(8) 1_455 . ?
S6 Ta1 S3 129.26(8) 4_454 . ?
S2 Ta1 S1 95.10(8) . 1_455 ?
S5 Ta1 S1 87.50(8) 1_455 1_455 ?
S6 Ta1 S1 137.26(8) 4_454 1_455 ?
S3 Ta1 S1 82.54(8) . 1_455 ?
S2 Ta1 S4 99.09(8) . 4_454 ?
S5 Ta1 S4 130.91(8) 1_455 4_454 ?
S6 Ta1 S4 83.76(8) 4_454 4_454 ?
S3 Ta1 S4 49.41(8) . 4_454 ?
S1 Ta1 S4 131.81(8) 1_455 4_454 ?
S2 Ta1 S7 171.94(8) . 4_454 ?
S5 Ta1 S7 82.08(7) 1_455 4_454 ?
S6 Ta1 S7 82.51(7) 4_454 4_454 ?
S3 Ta1 S7 68.72(7) . 4_454 ?
S1 Ta1 S7 85.56(7) 1_455 4_454 ?
S4 Ta1 S7 74.73(7) 4_454 4_454 ?
S2 Ta1 Rb1 49.77(6) . 3_445 ?
S5 Ta1 Rb1 106.12(6) 1_455 3_445 ?
S6 Ta1 Rb1 67.54(6) 4_454 3_445 ?
S3 Ta1 Rb1 98.43(6) . 3_445 ?
S1 Ta1 Rb1 144.36(6) 1_455 3_445 ?
S4 Ta1 Rb1 61.35(5) 4_454 3_445 ?
S7 Ta1 Rb1 128.24(5) 4_454 3_445 ?
S2 Ta1 Rb2 55.33(7) . 1_455 ?
S5 Ta1 Rb2 54.13(6) 1_455 1_455 ?
S6 Ta1 Rb2 55.66(5) 4_454 1_455 ?
S3 Ta1 Rb2 155.87(6) . 1_455 ?
S1 Ta1 Rb2 108.50(6) 1_455 1_455 ?
S4 Ta1 Rb2 117.46(6) 4_454 1_455 ?
S7 Ta1 Rb2 132.00(5) 4_454 1_455 ?
Rb1 Ta1 Rb2 59.908(18) 3_445 1_455 ?
S2 Ta1 Rb1 54.41(7) . 4_455 ?
S5 Ta1 Rb1 152.62(6) 1_455 4_455 ?
S6 Ta1 Rb1 143.92(6) 4_454 4_455 ?
S3 Ta1 Rb1 50.67(6) . 4_455 ?
S1 Ta1 Rb1 76.78(6) 1_455 4_455 ?
S4 Ta1 Rb1 74.96(6) 4_454 4_455 ?
S7 Ta1 Rb1 118.20(5) 4_454 4_455 ?
Rb1 Ta1 Rb1 76.695(13) 3_445 4_455 ?
Rb2 Ta1 Rb1 109.73(2) 1_455 4_455 ?
S10 Ta2 S8 107.75(8) . . ?
S10 Ta2 S7 98.68(8) . . ?
S8 Ta2 S7 49.71(8) . . ?
S10 Ta2 S11 96.93(8) . . ?
S8 Ta2 S11 79.02(8) . . ?
S7 Ta2 S11 128.73(8) . . ?
S10 Ta2 S9 101.73(8) . . ?
S8 Ta2 S9 145.22(8) . . ?
S7 Ta2 S9 142.48(8) . . ?
S11 Ta2 S9 79.50(8) . . ?
S10 Ta2 S4 93.83(8) . . ?
S8 Ta2 S4 124.89(8) . . ?
S7 Ta2 S4 77.77(8) . . ?
S11 Ta2 S4 148.92(8) . . ?
S9 Ta2 S4 69.78(8) . . ?
S10 Ta2 S6 168.56(8) . . ?
S8 Ta2 S6 80.99(7) . . ?
S7 Ta2 S6 81.18(7) . . ?
S11 Ta2 S6 91.94(8) . . ?
S9 Ta2 S6 72.74(7) . . ?
S4 Ta2 S6 74.91(7) . . ?
S10 Ta2 Rb2 58.55(6) . 2 ?
S8 Ta2 Rb2 54.62(5) . 2 ?
S7 Ta2 Rb2 82.06(5) . 2 ?
S11 Ta2 Rb2 65.68(6) . 2 ?
S9 Ta2 Rb2 135.45(6) . 2 ?
S4 Ta2 Rb2 142.69(5) . 2 ?
S6 Ta2 Rb2 132.35(5) . 2 ?
S10 Ta2 Rb2 50.39(7) . 1_556 ?
S8 Ta2 Rb2 87.04(6) . 1_556 ?
S7 Ta2 Rb2 51.74(6) . 1_556 ?
S11 Ta2 Rb2 138.26(6) . 1_556 ?
S9 Ta2 Rb2 126.65(6) . 1_556 ?
S4 Ta2 Rb2 68.72(5) . 1_556 ?
S6 Ta2 Rb2 124.65(5) . 1_556 ?
Rb2 Ta2 Rb2 74.118(13) 2 1_556 ?
S10 Ta2 Rb3 52.00(6) . . ?
S8 Ta2 Rb3 159.59(5) . . ?
S7 Ta2 Rb3 123.98(6) . . ?
S11 Ta2 Rb3 103.90(5) . . ?
S9 Ta2 Rb3 53.68(6) . . ?
S4 Ta2 Rb3 61.36(5) . . ?
S6 Ta2 Rb3 118.73(5) . . ?
Rb2 Ta2 Rb3 107.63(2) 2 . ?
Rb2 Ta2 Rb3 77.407(19) 1_556 . ?
S11 As S1 111.89(10) . . ?
S11 As S9 90.68(9) . . ?
S1 As S9 98.85(10) . . ?
S11 As Rb1 85.01(7) . . ?
S1 As Rb1 163.06(7) . . ?
S9 As Rb1 78.92(7) . . ?
S11 As Rb3 166.00(8) . 2_564 ?
S1 As Rb3 62.77(7) . 2_564 ?
S9 As Rb3 102.80(7) . 2_564 ?
Rb1 As Rb3 101.10(3) . 2_564 ?
As S1 Ta1 106.10(10) . 1_655 ?
As S1 Rb3 104.59(9) . . ?
Ta1 S1 Rb3 144.03(9) 1_655 . ?
As S1 Rb3 82.16(7) . 2_564 ?
Ta1 S1 Rb3 101.33(8) 1_655 2_564 ?
Rb3 S1 Rb3 101.01(6) . 2_564 ?
Ta1 S2 Rb1 98.40(8) . 3_445 ?
Ta1 S2 Rb2 156.05(10) . 2_455 ?
Rb1 S2 Rb2 104.96(6) 3_445 2_455 ?
Ta1 S2 Rb1 93.85(8) . 4_455 ?
Rb1 S2 Rb1 102.82(7) 3_445 4_455 ?
Rb2 S2 Rb1 76.01(6) 2_455 4_455 ?
Ta1 S2 Rb2 92.63(8) . 1_455 ?
Rb1 S2 Rb2 77.43(6) 3_445 1_455 ?
Rb2 S2 Rb2 97.50(6) 2_455 1_455 ?
Rb1 S2 Rb2 173.39(8) 4_455 1_455 ?
S4 S3 Ta1 66.14(9) 4_454 . ?
S4 S3 Rb1 105.14(10) 4_454 4_455 ?
Ta1 S3 Rb1 93.33(7) . 4_455 ?
S4 S3 Rb2 99.23(10) 4_454 4_455 ?
Ta1 S3 Rb2 126.08(9) . 4_455 ?
Rb1 S3 Rb2 139.69(8) 4_455 4_455 ?
S3 S4 Ta1 64.45(9) 4 4 ?
S3 S4 Ta2 111.27(11) 4 . ?
Ta1 S4 Ta2 87.10(7) 4 . ?
S3 S4 Rb1 123.67(11) 4 2_565 ?
Ta1 S4 Rb1 81.95(6) 4 2_565 ?
Ta2 S4 Rb1 110.57(7) . 2_565 ?
S3 S4 Rb3 125.35(11) 4 . ?
Ta1 S4 Rb3 167.76(9) 4 . ?
Ta2 S4 Rb3 82.30(6) . . ?
Rb1 S4 Rb3 96.03(6) 2_565 . ?
S6 S5 Ta1 65.34(9) 4_554 1_655 ?
S6 S5 Rb2 73.87(9) 4_554 . ?
Ta1 S5 Rb2 89.84(7) 1_655 . ?
S6 S5 Rb3 82.54(10) 4_554 1_554 ?
Ta1 S5 Rb3 137.75(9) 1_655 1_554 ?
Rb2 S5 Rb3 107.52(7) . 1_554 ?
S6 S5 Rb3 128.69(11) 4_554 2_564 ?
Ta1 S5 Rb3 89.93(7) 1_655 2_564 ?
Rb2 S5 Rb3 154.23(8) . 2_564 ?
Rb3 S5 Rb3 89.63(5) 1_554 2_564 ?
S5 S6 Ta1 64.36(9) 4_455 4 ?
S5 S6 Ta2 114.57(11) 4_455 . ?
Ta1 S6 Ta2 83.52(7) 4 . ?
S5 S6 Rb2 70.43(9) 4_455 4_455 ?
Ta1 S6 Rb2 88.01(7) 4 4_455 ?
Ta2 S6 Rb2 166.57(9) . 4_455 ?
S5 S6 Rb3 64.15(9) 4_455 4_454 ?
Ta1 S6 Rb3 121.77(8) 4 4_454 ?
Ta2 S6 Rb3 94.47(6) . 4_454 ?
Rb2 S6 Rb3 98.86(6) 4_455 4_454 ?
S5 S6 Rb1 133.58(11) 4_455 . ?
Ta1 S6 Rb1 159.00(9) 4 . ?
Ta2 S6 Rb1 94.86(6) . . ?
Rb2 S6 Rb1 89.32(5) 4_455 . ?
Rb3 S6 Rb1 79.22(5) 4_454 . ?
S5 S6 Rb1 123.18(11) 4_455 2_565 ?
Ta1 S6 Rb1 77.00(6) 4 2_565 ?
Ta2 S6 Rb1 99.70(6) . 2_565 ?
Rb2 S6 Rb1 68.12(4) 4_455 2_565 ?
Rb3 S6 Rb1 157.84(7) 4_454 2_565 ?
Rb1 S6 Rb1 82.67(5) . 2_565 ?
S8 S7 Ta2 64.95(9) . . ?
S8 S7 Ta1 115.66(11) . 4 ?
Ta2 S7 Ta1 85.35(7) . 4 ?
S8 S7 Rb2 123.86(11) . 1_556 ?
Ta2 S7 Rb2 94.23(7) . 1_556 ?
Ta1 S7 Rb2 113.45(7) 4 1_556 ?
S8 S7 Rb3 85.86(9) . 3_445 ?
Ta2 S7 Rb3 146.91(9) . 3_445 ?
Ta1 S7 Rb3 94.34(6) 4 3_445 ?
Rb2 S7 Rb3 115.81(7) 1_556 3_445 ?
S7 S8 Ta2 65.33(9) . . ?
S7 S8 Rb2 109.28(10) . 2 ?
Ta2 S8 Rb2 87.98(6) . 2 ?
S7 S8 Rb3 127.48(11) . 4_454 ?
Ta2 S8 Rb3 111.07(8) . 4_454 ?
Rb2 S8 Rb3 123.16(8) 2 4_454 ?
S7 S8 Rb3 62.88(9) . 3_445 ?
Ta2 S8 Rb3 125.95(8) . 3_445 ?
Rb2 S8 Rb3 122.75(7) 2 3_445 ?
Rb3 S8 Rb3 89.13(5) 4_454 3_445 ?
As S9 Ta2 89.92(9) . . ?
As S9 Rb3 96.34(8) . . ?
Ta2 S9 Rb3 91.09(7) . . ?
As S9 Rb1 148.70(10) . 2_565 ?
Ta2 S9 Rb1 113.79(8) . 2_565 ?
Rb3 S9 Rb1 102.99(7) . 2_565 ?
As S9 Rb1 64.20(7) . . ?
Ta2 S9 Rb1 104.71(8) . . ?
Rb3 S9 Rb1 154.34(8) . . ?
Rb1 S9 Rb1 89.17(5) 2_565 . ?
Ta2 S10 Rb1 155.69(11) . 4 ?
Ta2 S10 Rb2 99.85(8) . 1_556 ?
Rb1 S10 Rb2 99.38(6) 4 1_556 ?
Ta2 S10 Rb2 88.29(7) . 2 ?
Rb1 S10 Rb2 75.23(5) 4 2 ?
Rb2 S10 Rb2 95.36(6) 1_556 2 ?
Ta2 S10 Rb3 98.20(8) . . ?
Rb1 S10 Rb3 91.09(6) 4 . ?
Rb2 S10 Rb3 104.82(7) 1_556 . ?
Rb2 S10 Rb3 157.30(8) 2 . ?
As S11 Ta2 92.13(9) . . ?
As S11 Rb2 130.78(9) . 2 ?
Ta2 S11 Rb2 77.33(6) . 2 ?
As S11 Rb1 60.33(6) . . ?
Ta2 S11 Rb1 100.55(7) . . ?
Rb2 S11 Rb1 168.42(7) 2 . ?

loop_
_geom_bond_atom_site_label_1
_geom_bond_atom_site_label_2
_geom_bond_distance
_geom_bond_site_symmetry_2
_geom_bond_publ_flag
Rb1 S2 3.201(3) 3 ?
Rb1 S3 3.251(3) 4_554 ?
Rb1 S10 3.360(2) 4_454 ?
Rb1 As 3.4170(13) . ?
Rb1 S2 3.420(3) 4_554 ?
Rb1 S9 3.650(3) 2_564 ?
Rb1 S4 3.677(2) 2_564 ?
Rb1 S9 3.725(3) . ?
Rb1 S6 3.904(3) . ?
Rb1 S11 3.918(3) . ?
Rb1 S6 3.934(3) 2_564 ?
Rb1 Ta1 4.1484(10) 3 ?
Rb2 S8 3.289(2) 2_554 ?
Rb2 S2 3.321(3) 2_654 ?
Rb2 S3 3.343(2) 4_554 ?
Rb2 S5 3.376(2) . ?
Rb2 S10 3.425(3) 1_554 ?
Rb2 S2 3.430(3) 1_655 ?
Rb2 S10 3.441(2) 2_554 ?
Rb2 S6 3.442(2) 4_554 ?
Rb2 S7 3.448(2) 1_554 ?
Rb2 S11 3.766(3) 2_554 ?
Rb2 Ta2 4.0319(10) 2_554 ?
Rb2 Rb1 4.1515(12) 3_545 ?
Rb3 S1 3.284(3) . ?
Rb3 S5 3.426(3) 1_556 ?
Rb3 S8 3.441(2) 4 ?
Rb3 S1 3.466(3) 2_565 ?
Rb3 S10 3.499(2) . ?
Rb3 S7 3.539(2) 3 ?
Rb3 S9 3.541(3) . ?
Rb3 S6 3.775(3) 4 ?
Rb3 As 3.8620(14) 2_565 ?
Rb3 S4 3.892(2) . ?
Rb3 S5 3.948(3) 2_565 ?
Rb3 S8 3.966(3) 3 ?
Ta1 S2 2.212(2) . ?
Ta1 S5 2.450(2) 1_455 ?
Ta1 S6 2.470(2) 4_454 ?
Ta1 S3 2.470(2) . ?
Ta1 S1 2.484(2) 1_455 ?
Ta1 S4 2.504(2) 4_454 ?
Ta1 S7 2.751(2) 4_454 ?
Ta1 Rb1 4.1484(10) 3_445 ?
Ta1 Rb2 4.1660(10) 1_455 ?
Ta1 Rb1 4.1958(11) 4_455 ?
Ta2 S10 2.206(2) . ?
Ta2 S8 2.450(2) . ?
Ta2 S7 2.457(2) . ?
Ta2 S11 2.486(3) . ?
Ta2 S9 2.535(2) . ?
Ta2 S4 2.628(2) . ?
Ta2 S6 2.826(2) . ?
Ta2 Rb2 4.0319(10) 2 ?
Ta2 Rb2 4.3795(10) 1_556 ?
As S11 2.237(3) . ?
As S1 2.240(2) . ?
As S9 2.278(3) . ?
As Rb3 3.8619(14) 2_564 ?
S1 Ta1 2.484(2) 1_655 ?
S1 Rb3 3.466(3) 2_564 ?
S2 Rb1 3.201(3) 3_445 ?
S2 Rb2 3.321(3) 2_455 ?
S2 Rb1 3.420(3) 4_455 ?
S2 Rb2 3.430(3) 1_455 ?
S3 S4 2.079(3) 4_454 ?
S3 Rb1 3.251(3) 4_455 ?
S3 Rb2 3.343(2) 4_455 ?
S4 S3 2.079(3) 4 ?
S4 Ta1 2.504(2) 4 ?
S4 Rb1 3.677(2) 2_565 ?
S5 S6 2.091(3) 4_554 ?
S5 Ta1 2.450(2) 1_655 ?
S5 Rb3 3.426(3) 1_554 ?
S5 Rb3 3.948(3) 2_564 ?
S6 S5 2.091(3) 4_455 ?
S6 Ta1 2.470(2) 4 ?
S6 Rb2 3.442(2) 4_455 ?
S6 Rb3 3.775(3) 4_454 ?
S6 Rb1 3.934(3) 2_565 ?
S7 S8 2.063(3) . ?
S7 Ta1 2.751(2) 4 ?
S7 Rb2 3.448(2) 1_556 ?
S7 Rb3 3.539(2) 3_445 ?
S8 Rb2 3.290(2) 2 ?
S8 Rb3 3.441(2) 4_454 ?
S8 Rb3 3.966(3) 3_445 ?
S9 Rb1 3.650(3) 2_565 ?
S10 Rb1 3.360(2) 4 ?
S10 Rb2 3.425(3) 1_556 ?
S10 Rb2 3.441(2) 2 ?
S11 Rb2 3.766(3) 2 ?
